data_1537217
loop_
_publ_author_name
'Zumdick, M.'
'Zaremba, V.'
'Poettgen, R.'
'Hoffmann, R.D.'

_publ_section_title
;
 X-Ray Single Crystal Studies of ZrRhGa, HfRhGa, and ZrRh0.710(4)In
;
_journal_name_full 'Journal of Solid State Chemistry'
_journal_page_first 305
_journal_page_last 310
_journal_volume 166
_journal_year 2002
_chemical_formula_sum 'In Rh0.707 Zr'
_chemical_name_systematic 'Zr Rh0.707 In'
_space_group_IT_number 189
_symmetry_space_group_name_Hall 'P -6 -2'
_symmetry_space_group_name_H-M 'P -6 2 m'
_cell_angle_alpha 90
_cell_angle_beta 90
_cell_angle_gamma 120
_cell_formula_units_Z 3
_cell_length_a 7.4191
_cell_length_b 7.4191
_cell_length_c 3.358
_cell_volume 160.071
_citation_journal_id_ASTM JSSCBI
_cod_data_source_file Zumdick_JSSCBI_2002_486.cif
_cod_data_source_block In1Rh0.707Zr1
_cod_original_cell_volume 160.0714
_cod_original_formula_sum 'In1 Rh0.707 Zr1'
_cod_database_code 1537217

loop_
_symmetry_equiv_pos_as_xyz
x,y,z
-x+y,-x,-z
-y,x-y,z
x,y,-z
-x+y,-x,z
-y,x-y,-z
y,x,z
x-y,-y,-z
-x,-x+y,z
y,x,-z
x-y,-y,z
-x,-x+y,-z

loop_
_atom_site_label
_atom_site_type_symbol
_atom_site_fract_x
_atom_site_fract_y
_atom_site_fract_z
_atom_site_occupancy
_atom_site_U_iso_or_equiv
In1 In 0.23593 0 0 1 0.0
Zr1 Zr 0.58135 0 0.5 1 0.0
Rh1 Rh 0.6667 0.3333 0 1 0.0
Rh2 Rh 0 0 0.5 0.121 0.0
